data_7157299
loop_
_publ_author_name
'Wani, Imtiyaz Ahmad'
'Goswami, Gaurav'
'Sk, Sahid'
'Mal, Abhijit'
'Sayyad, Masthanvali'
'Ghorai, Manas K.'

_publ_section_title
;
 A synthetic route to 1,4-disubstituted tetrahydro-\b-carbolines and
 tetrahydropyranoindoles via ring-opening/Pictet-Spengler reaction of
 aziridines and epoxides with indoles/aldehydes.
;
_journal_issue 2
_journal_name_full 'Organic &amp; biomolecular chemistry'
_journal_page_first 272
_journal_page_last 287
_journal_paper_doi 10.1039/c9ob02098e
_journal_volume 18
_journal_year 2020
_chemical_formula_moiety 'C31 H25 Br2 Cl N2 O2 S'
_chemical_formula_sum 'C31 H25 Br2 Cl N2 O2 S'
_chemical_formula_weight 684.86
_space_group_crystal_system monoclinic
_space_group_IT_number 14
_space_group_name_Hall '-P 2yn'
_space_group_name_H-M_alt 'P 1 21/n 1'
_atom_sites_solution_hydrogens geom
_atom_sites_solution_primary dual
_audit_creation_date 2018-06-29
_audit_creation_method
;
Olex2 1.2-alpha
(compiled 2017.08.10 svn.r3458 for OlexSys, GUI svn.r5381)
;
_audit_update_record
;
2018-07-10 deposited with the CCDC.	2019-12-04 downloaded from the CCDC.
;
_cell_angle_alpha 90
_cell_angle_beta 116.562(2)
_cell_angle_gamma 90
_cell_formula_units_Z 4
_cell_length_a 10.2533(9)
_cell_length_b 29.303(2)
_cell_length_c 10.6278(10)
_cell_measurement_reflns_used 7094
_cell_measurement_temperature 100(2)
_cell_measurement_theta_max 28.3
_cell_measurement_theta_min 2.7
_cell_volume 2856.1(4)
_computing_molecular_graphics 'Olex2 (Dolomanov et al., 2009)'
_computing_publication_material 'Olex2 (Dolomanov et al., 2009)'
_computing_structure_refinement 'ShelXL (Sheldrick, 2015)'
_computing_structure_solution 'ShelXT (Sheldrick, 2015)'
_diffrn_ambient_temperature 100
_diffrn_measured_fraction_theta_full 0.999
_diffrn_measured_fraction_theta_max 0.998
_diffrn_measurement_device_type 'CCD area detector'
_diffrn_measurement_method 'phi and omega scan'
_diffrn_radiation_type MoK\a
_diffrn_radiation_wavelength 0.71073
_diffrn_reflns_av_R_equivalents 0.0688
_diffrn_reflns_av_unetI/netI 0.0745
_diffrn_reflns_Laue_measured_fraction_full 0.999
_diffrn_reflns_Laue_measured_fraction_max 0.998
_diffrn_reflns_limit_h_max 13
_diffrn_reflns_limit_h_min -13
_diffrn_reflns_limit_k_max 38
_diffrn_reflns_limit_k_min -38
_diffrn_reflns_limit_l_max 14
_diffrn_reflns_limit_l_min -14
_diffrn_reflns_number 28773
_diffrn_reflns_point_group_measured_fraction_full 0.999
_diffrn_reflns_point_group_measured_fraction_max 0.998
_diffrn_reflns_theta_full 25.242
_diffrn_reflns_theta_max 28.305
_diffrn_reflns_theta_min 2.683
_diffrn_source 'fine-focus sealed tube'
_exptl_absorpt_coefficient_mu 3.037
_exptl_absorpt_correction_T_max 0.859
_exptl_absorpt_correction_T_min 0.539
_exptl_absorpt_correction_type empirical
_exptl_absorpt_process_details SADABS
_exptl_crystal_colour 'whiteish white'
_exptl_crystal_colour_modifier whiteish
_exptl_crystal_colour_primary white
_exptl_crystal_density_diffrn 1.593
_exptl_crystal_description prism
_exptl_crystal_F_000 1376
_exptl_crystal_size_max 0.2
_exptl_crystal_size_mid 0.1
_exptl_crystal_size_min 0.05
_refine_diff_density_max 0.760
_refine_diff_density_min -0.512
_refine_diff_density_rms 0.114
_refine_ls_extinction_method none
_refine_ls_goodness_of_fit_ref 1.013
_refine_ls_hydrogen_treatment constr
_refine_ls_matrix_type full
_refine_ls_number_parameters 342
_refine_ls_number_reflns 7094
_refine_ls_number_restraints 36
_refine_ls_restrained_S_all 1.010
_refine_ls_R_factor_all 0.0864
_refine_ls_R_factor_gt 0.0503
_refine_ls_shift/su_max 0.000
_refine_ls_shift/su_mean 0.000
_refine_ls_structure_factor_coef Fsqd
_refine_ls_weighting_details 'w=1/[\s^2^(Fo^2^)+(0.0420P)^2^+2.9990P] where P=(Fo^2^+2Fc^2^)/3'
_refine_ls_weighting_scheme calc
_refine_ls_wR_factor_gt 0.0925
_refine_ls_wR_factor_ref 0.1032
_reflns_Friedel_coverage 0.000
_reflns_number_gt 5063
_reflns_number_total 7094
_reflns_threshold_expression 'I > 2\s(I)'
_cod_data_source_file c9ob02098e2.cif
_cod_data_source_block 2octc_0m
_cod_depositor_comments 'Adding full bibliography for 7157299--7157300.cif.'
_cod_database_code 7157299
_shelx_shelxl_version_number 2016/6
_shelx_space_group_comment
;
The symmetry employed for this shelxl refinement is uniquely defined
by the following loop, which should always be used as a source of
symmetry information in preference to the above space-group names.
They are only intended as comments.
;
_shelx_estimated_absorpt_t_max 0.863
_shelx_estimated_absorpt_t_min 0.582
_olex2_refinement_description
;
1. Fixed Uiso
 At 1.2 times of:
  All C(H) groups, All C(H,H) groups
 At 1.5 times of:
  All C(H,H,H) groups
2. Uiso/Uaniso restraints and constraints
Uanis(C00Y) \\sim Ueq, Uanis(C00S) \\sim Ueq, Uanis(C00Q) \\sim Ueq: with sigma
of 0.1 and sigma for terminal atoms of 0.2
Uanis(C00M) \\sim Ueq, Uanis(C00S) \\sim Ueq, Uanis(C00Y) \\sim Ueq,
Uanis(C00Q) \\sim Ueq, Uanis(C00H) \\sim Ueq, Uanis(C009) \\sim Ueq: with sigma
of 0.1 and sigma for terminal atoms of 0.2
Uanis(C00Y) = Uanis(C00S) = Uanis(C00Q)
3.a Ternary CH refined with riding coordinates:
 C00K(H00K), C00N(H00N)
3.b Secondary CH2 refined with riding coordinates:
 C00U(H00H,H00I)
3.c Aromatic/amide H refined with riding coordinates:
 C009(H009), C00A(H00A), C00C(H00C), C00F(H00F), C00G(H00G), C00M(H00M),
 C00P(H00P), C00Q(H00Q), C00R(H00R), C00S(H00S), C00W(H00W), C00Z(H00Z),
 C010(H010), C011(H011), C013(H013)
3.d Idealised Me refined as rotating group:
 C00T(H00B,H00D,H00E), C012(H01A,H01B,H01C)
;
_olex2_submission_special_instructions 'No special instructions were received'

loop_
_space_group_symop_operation_xyz
'x, y, z'
'-x+1/2, y+1/2, -z+1/2'
'-x, -y, -z'
'x-1/2, -y-1/2, z-1/2'

loop_
_atom_site_label
_atom_site_type_symbol
_atom_site_fract_x
_atom_site_fract_y
_atom_site_fract_z
_atom_site_U_iso_or_equiv
_atom_site_adp_type
_atom_site_occupancy
_atom_site_site_symmetry_order
_atom_site_calc_flag
_atom_site_refinement_flags_posn
_atom_site_refinement_flags_adp
Br01 Br 0.99901(4) 0.24949(2) 1.11228(4) 0.01887(10) Uani 1 1 d . .
Br02 Br -0.15140(4) 0.45000(2) 0.34188(4) 0.02630(11) Uani 1 1 d . .
S003 S 0.52468(9) 0.49966(3) 0.75791(8) 0.01184(17) Uani 1 1 d . .
O005 O 0.5022(2) 0.52199(7) 0.8661(2) 0.0159(5) Uani 1 1 d . .
O006 O 0.4906(2) 0.52323(8) 0.6287(2) 0.0168(5) Uani 1 1 d . .
N007 N 0.6304(3) 0.36910(9) 0.6247(3) 0.0122(6) Uani 1 1 d . .
N008 N 0.4199(3) 0.45402(9) 0.7137(3) 0.0111(6) Uani 1 1 d . .
C009 C 0.4530(4) 0.35875(12) 1.0878(3) 0.0169(7) Uani 1 1 d . U
H009 H 0.500227 0.383824 1.147547 0.020 Uiso 1 1 calc R .
C00A C 0.8402(3) 0.31442(11) 0.7265(3) 0.0138(7) Uani 1 1 d . .
H00A H 0.860478 0.314364 0.647572 0.017 Uiso 1 1 calc R .
C00B C 0.7003(3) 0.34331(10) 0.8463(3) 0.0106(7) Uani 1 1 d . .
C00C C 0.1540(4) 0.43170(12) 0.4715(3) 0.0151(7) Uani 1 1 d . .
H00C H 0.163935 0.463259 0.494407 0.018 Uiso 1 1 calc R .
C00D C 0.5437(3) 0.38935(10) 0.6783(3) 0.0112(7) Uani 1 1 d . .
C00E C 0.7292(3) 0.34119(11) 0.7280(3) 0.0133(7) Uani 1 1 d . .
C00F C 0.9201(4) 0.28788(11) 0.8430(4) 0.0163(7) Uani 1 1 d . .
H00F H 0.996359 0.268969 0.845268 0.020 Uiso 1 1 calc R .
C00G C 0.7822(4) 0.47064(11) 0.9691(3) 0.0163(7) Uani 1 1 d . .
H00G H 0.742736 0.478436 1.031960 0.020 Uiso 1 1 calc R .
C00H C 0.4517(3) 0.35497(11) 0.9566(3) 0.0138(7) Uani 1 1 d . U
C00I C 0.5828(3) 0.37473(11) 0.8118(3) 0.0108(7) Uani 1 1 d . .
C00J C 0.2771(4) 0.40415(11) 0.5143(3) 0.0144(7) Uani 1 1 d . .
C00K C 0.4278(3) 0.42454(11) 0.6035(3) 0.0127(7) Uani 1 1 d . .
H00K H 0.457177 0.443523 0.542138 0.015 Uiso 1 1 calc R .
C00L C 0.7069(3) 0.48113(11) 0.8267(3) 0.0136(7) Uani 1 1 d . .
C00M C 0.3848(4) 0.32572(13) 1.1306(4) 0.0229(8) Uani 1 1 d . U
H00M H 0.384592 0.328768 1.219439 0.027 Uiso 1 1 calc R .
C00N C 0.5177(3) 0.39231(11) 0.9038(3) 0.0115(7) Uani 1 1 d . .
H00N H 0.596625 0.407595 0.987208 0.014 Uiso 1 1 calc R .
C00O C 0.8882(3) 0.28898(11) 0.9577(3) 0.0141(7) Uani 1 1 d . .
C00P C 0.7822(3) 0.31605(11) 0.9635(3) 0.0133(7) Uani 1 1 d . .
H00P H 0.764840 0.316326 1.044118 0.016 Uiso 1 1 calc R .
C00Q C 0.3852(4) 0.31756(12) 0.8720(4) 0.0187(4) Uani 1 1 d . U
H00Q H 0.384708 0.314342 0.782865 0.022 Uiso 1 1 calc R .
C00R C 0.7664(4) 0.47165(11) 0.7350(4) 0.0181(8) Uani 1 1 d . .
H00R H 0.716044 0.479962 0.638617 0.022 Uiso 1 1 calc R .
C00S C 0.3175(4) 0.28859(12) 1.0478(4) 0.0187(4) Uani 1 1 d . U
H00S H 0.270953 0.266115 1.078093 0.022 Uiso 1 1 calc R .
C00T C 0.6250(4) 0.37552(12) 0.4873(3) 0.0192(8) Uani 1 1 d . .
H00B H 0.538413 0.393453 0.428043 0.029 Uiso 1 1 calc GR .
H00D H 0.620069 0.345721 0.443546 0.029 Uiso 1 1 calc GR .
H00E H 0.712691 0.391733 0.497347 0.029 Uiso 1 1 calc GR .
C00U C 0.3985(4) 0.42821(11) 0.8230(3) 0.0128(7) Uani 1 1 d . .
H00H H 0.303069 0.412514 0.777834 0.015 Uiso 1 1 calc R .
H00I H 0.394341 0.450207 0.891843 0.015 Uiso 1 1 calc R .
C00V C 0.0174(4) 0.41293(12) 0.3957(4) 0.0198(8) Uani 1 1 d . .
C00W C 0.9149(4) 0.44873(12) 1.0176(4) 0.0207(8) Uani 1 1 d . .
H00W H 0.967032 0.441580 1.114811 0.025 Uiso 1 1 calc R .
C00X C 0.9743(4) 0.43683(12) 0.9266(4) 0.0209(8) Uani 1 1 d . .
C00Y C 0.3197(4) 0.28503(12) 0.9191(4) 0.0187(4) Uani 1 1 d . U
C00Z C 0.9000(4) 0.44992(12) 0.7864(4) 0.0237(8) Uani 1 1 d . .
H00Z H 0.942007 0.443802 0.724601 0.028 Uiso 1 1 calc R .
C010 C 0.2598(4) 0.35866(12) 0.4767(4) 0.0265(9) Uani 1 1 d . .
H010 H 0.342915 0.339598 0.503658 0.032 Uiso 1 1 calc R .
C011 C -0.0005(4) 0.36731(14) 0.3591(4) 0.0324(10) Uani 1 1 d . .
H011 H -0.095100 0.354751 0.307047 0.039 Uiso 1 1 calc R .
C012 C 1.1151(4) 0.41045(14) 0.9810(5) 0.0323(10) Uani 1 1 d . .
H01A H 1.153293 0.405988 1.082724 0.048 Uiso 1 1 calc GR .
H01B H 1.186216 0.427523 0.961496 0.048 Uiso 1 1 calc GR .
H01C H 1.097345 0.380693 0.934172 0.048 Uiso 1 1 calc GR .
C013 C 0.1210(4) 0.34067(14) 0.3994(5) 0.0368(11) Uani 1 1 d . .
H013 H 0.110432 0.309303 0.374157 0.044 Uiso 1 1 calc R .
Cl1 Cl 0.23787(11) 0.23761(3) 0.81312(12) 0.0328(3) Uani 1 1 d . .

loop_
_atom_site_aniso_label
_atom_site_aniso_U_11
_atom_site_aniso_U_22
_atom_site_aniso_U_33
_atom_site_aniso_U_23
_atom_site_aniso_U_13
_atom_site_aniso_U_12
Br01 0.01807(17) 0.01402(17) 0.02236(19) 0.00633(15) 0.00709(14) 0.00495(15)
Br02 0.01554(18) 0.0367(2) 0.0242(2) 0.00230(17) 0.00675(15) 0.00429(16)
S003 0.0157(4) 0.0082(4) 0.0110(4) 0.0006(3) 0.0055(3) 0.0001(3)
O005 0.0222(13) 0.0098(12) 0.0164(12) -0.0021(10) 0.0093(10) 0.0010(10)
O006 0.0230(13) 0.0108(12) 0.0149(12) 0.0016(10) 0.0071(10) 0.0012(10)
N007 0.0164(14) 0.0083(14) 0.0130(14) -0.0009(11) 0.0076(12) 0.0007(11)
N008 0.0142(13) 0.0081(14) 0.0110(13) 0.0001(11) 0.0058(11) 0.0000(11)
C009 0.0178(17) 0.0177(18) 0.0125(17) 0.0028(14) 0.0044(14) 0.0006(15)
C00A 0.0157(17) 0.0116(17) 0.0169(17) -0.0043(14) 0.0097(14) 0.0006(14)
C00B 0.0120(15) 0.0071(16) 0.0152(16) -0.0034(13) 0.0082(13) -0.0044(13)
C00C 0.0188(17) 0.0139(17) 0.0123(17) 0.0003(14) 0.0066(14) -0.0012(14)
C00D 0.0141(16) 0.0076(16) 0.0146(17) -0.0018(13) 0.0087(13) -0.0019(13)
C00E 0.0136(16) 0.0099(16) 0.0158(17) -0.0008(14) 0.0060(13) -0.0042(13)
C00F 0.0134(17) 0.0147(18) 0.0198(18) -0.0035(15) 0.0066(14) 0.0022(14)
C00G 0.0185(17) 0.0135(17) 0.0136(17) -0.0013(14) 0.0042(14) -0.0052(14)
C00H 0.0138(16) 0.0133(17) 0.0158(17) 0.0054(14) 0.0079(14) 0.0036(14)
C00I 0.0108(15) 0.0090(16) 0.0114(16) -0.0007(13) 0.0039(13) -0.0004(13)
C00J 0.0154(17) 0.0144(17) 0.0108(17) 0.0007(13) 0.0034(13) 0.0013(14)
C00K 0.0176(17) 0.0079(16) 0.0154(17) -0.0003(13) 0.0098(14) 0.0006(13)
C00L 0.0133(16) 0.0085(16) 0.0180(18) -0.0005(13) 0.0060(14) -0.0025(13)
C00M 0.0226(19) 0.033(2) 0.0156(18) 0.0109(16) 0.0108(15) 0.0027(17)
C00N 0.0144(16) 0.0091(16) 0.0126(16) -0.0005(13) 0.0073(13) -0.0021(13)
C00O 0.0123(16) 0.0081(16) 0.0157(17) 0.0022(13) 0.0007(14) -0.0027(13)
C00P 0.0130(16) 0.0111(16) 0.0161(17) -0.0001(14) 0.0069(13) -0.0009(13)
C00Q 0.0180(10) 0.0141(10) 0.0263(11) 0.0026(9) 0.0122(9) 0.0012(8)
C00R 0.0180(17) 0.0145(18) 0.0216(19) -0.0011(15) 0.0087(15) -0.0050(15)
C00S 0.0180(10) 0.0141(10) 0.0263(11) 0.0026(9) 0.0122(9) 0.0012(8)
C00T 0.026(2) 0.0199(19) 0.0156(18) 0.0027(15) 0.0132(15) 0.0060(16)
C00U 0.0169(17) 0.0111(16) 0.0129(16) -0.0007(14) 0.0089(14) -0.0002(14)
C00V 0.0200(18) 0.023(2) 0.0150(18) 0.0041(15) 0.0063(15) 0.0045(16)
C00W 0.0161(17) 0.0160(19) 0.0220(19) 0.0024(15) 0.0013(15) -0.0050(15)
C00X 0.0135(17) 0.0137(18) 0.033(2) -0.0013(16) 0.0078(16) -0.0030(14)
C00Y 0.0180(10) 0.0141(10) 0.0263(11) 0.0026(9) 0.0122(9) 0.0012(8)
C00Z 0.0219(19) 0.022(2) 0.032(2) -0.0096(17) 0.0166(17) -0.0071(16)
C010 0.025(2) 0.017(2) 0.025(2) -0.0058(16) -0.0006(16) 0.0033(16)
C011 0.026(2) 0.031(2) 0.028(2) -0.0058(18) 0.0000(18) -0.0086(18)
C012 0.020(2) 0.028(2) 0.045(3) -0.001(2) 0.0119(19) -0.0001(17)
C013 0.034(2) 0.015(2) 0.043(3) -0.0102(19) 0.000(2) -0.0022(18)
Cl1 0.0383(6) 0.0168(5) 0.0588(7) -0.0143(5) 0.0356(5) -0.0126(4)

loop_
_atom_type_symbol
_atom_type_description
_atom_type_scat_dispersion_real
_atom_type_scat_dispersion_imag
_atom_type_scat_source
C C 0.0033 0.0016 'International Tables Vol C Tables 4.2.6.8 and 6.1.1.4'
H H 0.0000 0.0000 'International Tables Vol C Tables 4.2.6.8 and 6.1.1.4'
Br Br -0.2901 2.4595 'International Tables Vol C Tables 4.2.6.8 and 6.1.1.4'
Cl Cl 0.1484 0.1585 'International Tables Vol C Tables 4.2.6.8 and 6.1.1.4'
N N 0.0061 0.0033 'International Tables Vol C Tables 4.2.6.8 and 6.1.1.4'
O O 0.0106 0.0060 'International Tables Vol C Tables 4.2.6.8 and 6.1.1.4'
S S 0.1246 0.1234 'International Tables Vol C Tables 4.2.6.8 and 6.1.1.4'

loop_
_geom_angle_atom_site_label_1
_geom_angle_atom_site_label_2
_geom_angle_atom_site_label_3
_geom_angle
O005 S003 O006 119.51(14)
O005 S003 N008 106.36(14)
O005 S003 C00L 109.28(15)
O006 S003 N008 105.65(14)
O006 S003 C00L 107.76(15)
N008 S003 C00L 107.70(14)
C00D N007 C00T 128.0(3)
C00E N007 C00D 107.7(3)
C00E N007 C00T 124.2(3)
C00K N008 S003 115.9(2)
C00U N008 S003 119.8(2)
C00U N008 C00K 113.6(2)
C00H C009 H009 120.2
C00M C009 H009 120.2
C00M C009 C00H 119.5(3)
C00E C00A H00A 121.0
C00F C00A H00A 121.0
C00F C00A C00E 118.0(3)
C00E C00B C00I 106.7(3)
C00P C00B C00E 119.0(3)
C00P C00B C00I 134.3(3)
C00J C00C H00C 120.2
C00V C00C H00C 120.2
C00V C00C C00J 119.6(3)
N007 C00D C00K 125.2(3)
C00I C00D N007 110.5(3)
C00I C00D C00K 124.2(3)
N007 C00E C00A 129.8(3)
N007 C00E C00B 108.0(3)
C00A C00E C00B 122.2(3)
C00A C00F H00F 120.2
C00A C00F C00O 119.6(3)
C00O C00F H00F 120.2
C00L C00G H00G 120.5
C00W C00G H00G 120.5
C00W C00G C00L 118.9(3)
C009 C00H C00N 120.4(3)
C00Q C00H C009 119.5(3)
C00Q C00H C00N 120.0(3)
C00B C00I C00N 128.6(3)
C00D C00I C00B 107.0(3)
C00D C00I C00N 124.2(3)
C00C C00J C00K 119.6(3)
C010 C00J C00C 119.0(3)
C010 C00J C00K 121.4(3)
N008 C00K C00D 106.9(3)
N008 C00K C00J 108.6(3)
N008 C00K H00K 109.2
C00D C00K C00J 113.6(3)
C00D C00K H00K 109.2
C00J C00K H00K 109.2
C00G C00L S003 119.3(3)
C00R C00L S003 119.2(3)
C00R C00L C00G 121.0(3)
C009 C00M H00M 119.1
C00S C00M C009 121.8(3)
C00S C00M H00M 119.1
C00H C00N H00N 108.2
C00H C00N C00U 108.8(3)
C00I C00N C00H 113.2(3)
C00I C00N H00N 108.2
C00I C00N C00U 110.1(3)
C00U C00N H00N 108.2
C00F C00O Br01 117.0(2)
C00P C00O Br01 119.4(3)
C00P C00O C00F 123.6(3)
C00B C00P H00P 121.2
C00O C00P C00B 117.6(3)
C00O C00P H00P 121.2
C00H C00Q H00Q 120.4
C00Y C00Q C00H 119.2(3)
C00Y C00Q H00Q 120.4
C00L C00R H00R 120.6
C00Z C00R C00L 118.9(3)
C00Z C00R H00R 120.6
C00M C00S H00S 121.1
C00M C00S C00Y 117.8(3)
C00Y C00S H00S 121.1
N007 C00T H00B 109.5
N007 C00T H00D 109.5
N007 C00T H00E 109.5
H00B C00T H00D 109.5
H00B C00T H00E 109.5
H00D C00T H00E 109.5
N008 C00U C00N 115.1(3)
N008 C00U H00H 108.5
N008 C00U H00I 108.5
C00N C00U H00H 108.5
C00N C00U H00I 108.5
H00H C00U H00I 107.5
C00C C00V Br02 119.8(3)
C00C C00V C011 121.5(3)
C011 C00V Br02 118.6(3)
C00G C00W H00W 119.3
C00G C00W C00X 121.3(3)
C00X C00W H00W 119.3
C00W C00X C012 120.1(3)
C00Z C00X C00W 118.3(3)
C00Z C00X C012 121.6(4)
C00Q C00Y Cl1 119.0(3)
C00S C00Y C00Q 122.1(3)
C00S C00Y Cl1 118.8(3)
C00R C00Z C00X 121.4(4)
C00R C00Z H00Z 119.3
C00X C00Z H00Z 119.3
C00J C010 H010 119.9
C00J C010 C013 120.2(4)
C013 C010 H010 119.9
C00V C011 H011 120.8
C013 C011 C00V 118.5(4)
C013 C011 H011 120.8
C00X C012 H01A 109.5
C00X C012 H01B 109.5
C00X C012 H01C 109.5
H01A C012 H01B 109.5
H01A C012 H01C 109.5
H01B C012 H01C 109.5
C010 C013 H013 119.4
C011 C013 C010 121.2(4)
C011 C013 H013 119.4

loop_
_geom_bond_atom_site_label_1
_geom_bond_atom_site_label_2
_geom_bond_distance
Br01 C00O 1.913(3)
Br02 C00V 1.902(3)
S003 O005 1.429(2)
S003 O006 1.434(2)
S003 N008 1.647(3)
S003 C00L 1.761(3)
N007 C00D 1.385(4)
N007 C00E 1.380(4)
N007 C00T 1.448(4)
N008 C00K 1.487(4)
N008 C00U 1.482(4)
C009 H009 0.9500
C009 C00H 1.394(5)
C009 C00M 1.384(5)
C00A H00A 0.9500
C00A C00E 1.388(4)
C00A C00F 1.379(5)
C00B C00E 1.416(4)
C00B C00I 1.428(4)
C00B C00P 1.400(4)
C00C H00C 0.9500
C00C C00J 1.392(5)
C00C C00V 1.379(5)
C00D C00I 1.360(4)
C00D C00K 1.504(4)
C00F H00F 0.9500
C00F C00O 1.396(5)
C00G H00G 0.9500
C00G C00L 1.391(5)
C00G C00W 1.380(5)
C00H C00N 1.520(4)
C00H C00Q 1.388(5)
C00I C00N 1.500(4)
C00J C00K 1.528(4)
C00J C010 1.380(5)
C00K H00K 1.0000
C00L C00R 1.389(5)
C00M H00M 0.9500
C00M C00S 1.375(5)
C00N H00N 1.0000
C00N C00U 1.549(4)
C00O C00P 1.369(5)
C00P H00P 0.9500
C00Q H00Q 0.9500
C00Q C00Y 1.382(5)
C00R H00R 0.9500
C00R C00Z 1.383(5)
C00S H00S 0.9500
C00S C00Y 1.382(5)
C00T H00B 0.9800
C00T H00D 0.9800
C00T H00E 0.9800
C00U H00H 0.9900
C00U H00I 0.9900
C00V C011 1.381(5)
C00W H00W 0.9500
C00W C00X 1.397(5)
C00X C00Z 1.390(5)
C00X C012 1.507(5)
C00Y Cl1 1.749(4)
C00Z H00Z 0.9500
C010 H010 0.9500
C010 C013 1.390(5)
C011 H011 0.9500
C011 C013 1.367(6)
C012 H01A 0.9800
C012 H01B 0.9800
C012 H01C 0.9800
C013 H013 0.9500
